data_9004212
loop_
_publ_author_name
'Raudsepp, M.'
'Hawthorne, F. C.'
'Turnock, A. C.'

_publ_section_title
;
 Evaluation of the Rietveld method for the characterization of fine-grained
 products of the mineral synthesis: the diopside-hedenbergite join
 Sample: D5
;
_journal_name_full 'The Canadian Mineralogist'
_journal_page_first 93
_journal_page_last 109
_journal_volume 28
_journal_year 1990
_chemical_formula_sum 'Ca Fe0.48 Mg0.52 O6 Si2'
_chemical_name_mineral Diopside
_space_group_IT_number 15
_symmetry_space_group_name_Hall '-C 2yc'
_symmetry_space_group_name_H-M 'C 1 2/c 1'
_cell_angle_alpha 90
_cell_angle_beta 105.500
_cell_angle_gamma 90
_cell_length_a 9.795
_cell_length_b 8.979
_cell_length_c 5.2545
_cell_formula_units_Z 4
_cell_volume 445.322
_database_code_amcsd 0005237
_exptl_crystal_density_diffrn 3.456
_cod_original_formula_sum '(Mg.52 Fe.48) Ca Si2 O6'
_cod_database_code 9004212

loop_
_space_group_symop_operation_xyz
x,y,z
1/2+x,1/2+y,z
x,-y,1/2+z
1/2+x,1/2-y,1/2+z
-x,y,1/2-z
1/2-x,1/2+y,1/2-z
-x,-y,-z
1/2-x,1/2-y,-z

loop_
_atom_site_label
_atom_site_fract_x
_atom_site_fract_y
_atom_site_fract_z
_atom_site_occupancy
_atom_site_U_iso_or_equiv
MgM1 0.00000 0.90780 0.25000 0.52000 0.00469
FeM1 0.00000 0.90780 0.25000 0.48000 0.00469
CaM2 0.00000 0.29730 0.25000 1.00000 0.00804
SiT 0.28940 0.09220 0.23210 1.00000 0.00442
O1 0.11820 0.08970 0.15080 1.00000 0.00646
O2 0.36440 0.24800 0.32330 1.00000 0.00823
O3 0.35140 0.01600 0.99700 1.00000 0.00709

loop_
_cod_related_entry_id
_cod_related_entry_database
_cod_related_entry_code
1 AMCSD 0005237
